data_7240467
loop_
_publ_author_name
'Zhang, Guoshun'
'shang, xiaoqing'
'han, wei'
'zhang, lifeng'
'ren, guolian'
'Zhang, Shuqiu'

_publ_section_title
;
 Synthesis, Structural Characterization, Physicochemical Properties and
 Transformations of Dehydroevodiamine and Its Hydrochloride Salts
;
_journal_name_full CrystEngComm
_journal_paper_doi 10.1039/D0CE00136H
_journal_year 2020
_chemical_formula_moiety 'C19 H16 N3 O, C H4 O, Cl'
_chemical_formula_sum 'C20 H20 Cl N3 O2'
_chemical_formula_weight 369.84
_space_group_crystal_system monoclinic
_space_group_IT_number 14
_space_group_name_Hall '-P 2yn'
_space_group_name_H-M_alt 'P 1 21/n 1'
_atom_sites_solution_hydrogens mixed
_audit_creation_method SHELXL-2014/7
_audit_update_record
;
2020-01-29 deposited with the CCDC.	2020-05-06 downloaded from the CCDC.
;
_cell_angle_alpha 90
_cell_angle_beta 99.8600(10)
_cell_angle_gamma 90
_cell_formula_units_Z 4
_cell_length_a 6.9435(3)
_cell_length_b 21.8674(9)
_cell_length_c 11.8018(5)
_cell_measurement_reflns_used 18275
_cell_measurement_temperature 295(2)
_cell_measurement_theta_max 27.708
_cell_measurement_theta_min 3.120
_cell_volume 1765.47(13)
_computing_structure_refinement 'SHELXL-2014/7 (Sheldrick, 2014)'
_diffrn_ambient_temperature 295(2)
_diffrn_measured_fraction_theta_full 0.997
_diffrn_measured_fraction_theta_max 0.996
_diffrn_measurement_device_type CCD
_diffrn_measurement_method \w\k
_diffrn_radiation_type MoK\a
_diffrn_radiation_wavelength 0.71073
_diffrn_reflns_av_R_equivalents 0.0330
_diffrn_reflns_av_unetI/netI 0.0277
_diffrn_reflns_Laue_measured_fraction_full 0.997
_diffrn_reflns_Laue_measured_fraction_max 0.996
_diffrn_reflns_limit_h_max 5
_diffrn_reflns_limit_h_min -9
_diffrn_reflns_limit_k_max 28
_diffrn_reflns_limit_k_min -28
_diffrn_reflns_limit_l_max 15
_diffrn_reflns_limit_l_min -15
_diffrn_reflns_number 18275
_diffrn_reflns_point_group_measured_fraction_full 0.997
_diffrn_reflns_point_group_measured_fraction_max 0.996
_diffrn_reflns_theta_full 25.242
_diffrn_reflns_theta_max 27.708
_diffrn_reflns_theta_min 3.120
_diffrn_source 'fine-focus sealed tube'
_exptl_absorpt_coefficient_mu 0.237
_exptl_absorpt_correction_T_max 0.995
_exptl_absorpt_correction_T_min 0.992
_exptl_absorpt_correction_type multi-scan
_exptl_absorpt_process_details ' Higashi, T. (1995)'
_exptl_crystal_colour Yellow
_exptl_crystal_density_diffrn 1.391
_exptl_crystal_description Needle
_exptl_crystal_F_000 776
_exptl_crystal_size_max 0.11
_exptl_crystal_size_mid 0.03
_exptl_crystal_size_min 0.02
_refine_diff_density_max 0.388
_refine_diff_density_min -0.460
_refine_diff_density_rms 0.044
_refine_ls_extinction_method none
_refine_ls_goodness_of_fit_ref 1.026
_refine_ls_hydrogen_treatment mixed
_refine_ls_matrix_type full
_refine_ls_number_parameters 245
_refine_ls_number_reflns 4116
_refine_ls_number_restraints 0
_refine_ls_restrained_S_all 1.026
_refine_ls_R_factor_all 0.0645
_refine_ls_R_factor_gt 0.0466
_refine_ls_shift/su_max 0.000
_refine_ls_shift/su_mean 0.000
_refine_ls_structure_factor_coef Fsqd
_refine_ls_weighting_details 'w=1/[\s^2^(Fo^2^)+(0.0498P)^2^+1.0171P] where P=(Fo^2^+2Fc^2^)/3'
_refine_ls_weighting_scheme calc
_refine_ls_wR_factor_gt 0.1141
_refine_ls_wR_factor_ref 0.1241
_reflns_Friedel_coverage 0.000
_reflns_number_gt 3183
_reflns_number_total 4116
_reflns_threshold_expression 'I > 2\s(I)'
_cod_data_source_file d0ce00136h2.cif
_cod_data_source_block DHEDHClCH3OH
_cod_depositor_comments
;
The following automatic conversions were performed:

data item '_exptl_absorpt_correction_type' value 'Multi-scan' was
changed to 'multi-scan' in accordance with the
/home/data/users/saulius/crontab/automatic-downloads/rss-feeds/RSC/lib/dictionaries/cif_core.dic
dictionary named 'cif_core.dic' version 2.4.2 last updated on
2011-04-26.

Automatic conversion script
Id: cif_fix_values 7556 2019-12-06 15:28:31Z antanas 
;
_cod_original_sg_symbol_H-M 'P 21/n'
_cod_database_code 7240467
_shelx_shelxl_version_number 2014/7
_shelx_space_group_comment
;
The symmetry employed for this shelxl refinement is uniquely defined
by the following loop, which should always be used as a source of
symmetry information in preference to the above space-group names.
They are only intended as comments.
;

loop_
_space_group_symop_operation_xyz
'x, y, z'
'-x+1/2, y+1/2, -z+1/2'
'-x, -y, -z'
'x-1/2, -y-1/2, z-1/2'

loop_
_atom_site_label
_atom_site_type_symbol
_atom_site_fract_x
_atom_site_fract_y
_atom_site_fract_z
_atom_site_U_iso_or_equiv
_atom_site_adp_type
_atom_site_occupancy
_atom_site_site_symmetry_order
_atom_site_calc_flag
_atom_site_refinement_flags_posn
_atom_site_refinement_flags_adp
_atom_site_refinement_flags_occupancy
_atom_site_disorder_assembly
_atom_site_disorder_group
Cl1 Cl 0.80620(8) 0.09375(2) 0.10030(6) 0.05650(19) Uani 1 1 d . . . . .
N1 N 0.5600(2) 0.28676(7) -0.42713(13) 0.0329(3) Uani 1 1 d . . . . .
N2 N 0.5866(2) 0.26086(6) -0.73309(12) 0.0304(3) Uani 1 1 d . . . . .
N3 N 0.6588(2) 0.35402(6) -0.63689(12) 0.0304(3) Uani 1 1 d . . . . .
O1 O 0.5704(2) 0.25330(7) -0.92691(12) 0.0481(4) Uani 1 1 d . . . . .
O2 O 1.1933(4) 0.08841(10) 0.27257(19) 0.0809(6) Uani 1 1 d . . . . .
C1 C 0.5695(3) 0.24127(9) -0.23117(16) 0.0370(4) Uani 1 1 d . . . . .
H1B H 0.5382 0.2770 -0.1956 0.044 Uiso 1 1 calc R U . . .
C2 C 0.6091(3) 0.18800(9) -0.17027(17) 0.0403(4) Uani 1 1 d . . . . .
H2A H 0.6075 0.1880 -0.0916 0.048 Uiso 1 1 calc R U . . .
C3 C 0.6522(3) 0.13325(9) -0.22359(17) 0.0409(4) Uani 1 1 d . . . . .
H3A H 0.6778 0.0980 -0.1796 0.049 Uiso 1 1 calc R U . . .
C4 C 0.6570(3) 0.13102(8) -0.33920(17) 0.0363(4) Uani 1 1 d . . . . .
H4A H 0.6837 0.0946 -0.3740 0.044 Uiso 1 1 calc R U . . .
C5 C 0.6205(2) 0.18520(8) -0.40420(15) 0.0312(4) Uani 1 1 d . . . . .
C6 C 0.5779(2) 0.23991(8) -0.34927(16) 0.0321(4) Uani 1 1 d . . . . .
C7 C 0.5872(2) 0.26258(8) -0.53172(15) 0.0305(4) Uani 1 1 d . . . . .
C8 C 0.6214(2) 0.20031(8) -0.52119(15) 0.0305(4) Uani 1 1 d . . . . .
C9 C 0.6516(3) 0.16368(8) -0.62286(16) 0.0357(4) Uani 1 1 d . . . . .
H9A H 0.6036 0.1224 -0.6167 0.043 Uiso 1 1 calc R U . . .
H9B H 0.7898 0.1616 -0.6269 0.043 Uiso 1 1 calc R U . . .
C10 C 0.5414(3) 0.19422(8) -0.72961(16) 0.0354(4) Uani 1 1 d . . . . .
H10A H 0.5754 0.1745 -0.7972 0.043 Uiso 1 1 calc R U . . .
H10B H 0.4021 0.1889 -0.7318 0.043 Uiso 1 1 calc R U . . .
C11 C 0.6094(2) 0.29491(8) -0.63465(15) 0.0284(3) Uani 1 1 d . . . . .
C12 C 0.6604(2) 0.38459(8) -0.74153(15) 0.0316(4) Uani 1 1 d . . . . .
C13 C 0.6376(2) 0.35105(8) -0.84296(15) 0.0329(4) Uani 1 1 d . . . . .
C14 C 0.5982(3) 0.28555(9) -0.84247(15) 0.0330(4) Uani 1 1 d . . . . .
C15 C 0.6487(3) 0.38027(10) -0.94695(17) 0.0420(5) Uani 1 1 d . . . . .
H15A H 0.6380 0.3576 -1.0144 0.050 Uiso 1 1 calc R U . . .
C16 C 0.6753(3) 0.44244(11) -0.9494(2) 0.0521(5) Uani 1 1 d . . . . .
H16A H 0.6844 0.4620 -1.0182 0.062 Uiso 1 1 calc R U . . .
C17 C 0.6885(3) 0.47592(10) -0.8482(2) 0.0504(5) Uani 1 1 d . . . . .
H17A H 0.7011 0.5182 -0.8510 0.060 Uiso 1 1 calc R U . . .
C18 C 0.6834(3) 0.44833(9) -0.74463(18) 0.0421(5) Uani 1 1 d . . . . .
H18A H 0.6950 0.4714 -0.6776 0.051 Uiso 1 1 calc R U . . .
C19 C 0.7398(3) 0.38725(9) -0.52963(17) 0.0424(5) Uani 1 1 d . . . . .
H19A H 0.8453 0.4131 -0.5433 0.064 Uiso 1 1 calc R U . . .
H19B H 0.7874 0.3583 -0.4702 0.064 Uiso 1 1 calc R U . . .
H19C H 0.6392 0.4118 -0.5060 0.064 Uiso 1 1 calc R U . . .
C20 C 1.2971(5) 0.03870(14) 0.2397(3) 0.0805(9) Uani 1 1 d . . . . .
H20A H 1.3984 0.0532 0.2004 0.121 Uiso 1 1 calc R U . . .
H20B H 1.2099 0.0127 0.1893 0.121 Uiso 1 1 calc R U . . .
H20C H 1.3544 0.0161 0.3067 0.121 Uiso 1 1 calc R U . . .
H1A H 0.497(3) 0.3199(11) -0.422(2) 0.053(7) Uiso 1 1 d . . . . .
H2B H 1.068(6) 0.0907(16) 0.237(3) 0.106(13) Uiso 1 1 d . . . . .

loop_
_atom_site_aniso_label
_atom_site_aniso_U_11
_atom_site_aniso_U_22
_atom_site_aniso_U_33
_atom_site_aniso_U_23
_atom_site_aniso_U_13
_atom_site_aniso_U_12
Cl1 0.0519(3) 0.0418(3) 0.0790(4) 0.0156(3) 0.0202(3) 0.0020(2)
N1 0.0354(8) 0.0282(7) 0.0367(8) -0.0065(6) 0.0107(7) 0.0009(6)
N2 0.0281(7) 0.0292(7) 0.0328(8) -0.0068(6) 0.0024(6) 0.0023(6)
N3 0.0294(7) 0.0291(7) 0.0331(8) -0.0070(6) 0.0060(6) -0.0010(6)
O1 0.0617(9) 0.0473(8) 0.0338(7) -0.0114(6) 0.0043(6) 0.0040(7)
O2 0.0937(17) 0.0674(13) 0.0741(13) -0.0028(10) -0.0074(12) -0.0065(12)
C1 0.0316(9) 0.0429(10) 0.0387(10) -0.0094(8) 0.0118(8) -0.0065(8)
C2 0.0336(9) 0.0536(12) 0.0343(10) -0.0017(9) 0.0081(8) -0.0075(9)
C3 0.0344(10) 0.0448(11) 0.0437(11) 0.0074(9) 0.0067(8) -0.0027(8)
C4 0.0321(9) 0.0327(9) 0.0442(11) 0.0004(8) 0.0071(8) -0.0004(7)
C5 0.0247(8) 0.0328(9) 0.0364(9) -0.0048(7) 0.0058(7) -0.0019(7)
C6 0.0253(8) 0.0336(9) 0.0381(9) -0.0052(7) 0.0074(7) -0.0034(7)
C7 0.0272(8) 0.0310(8) 0.0332(9) -0.0068(7) 0.0049(7) 0.0006(7)
C8 0.0258(8) 0.0287(8) 0.0367(9) -0.0043(7) 0.0044(7) -0.0005(7)
C9 0.0393(10) 0.0283(8) 0.0396(10) -0.0048(7) 0.0071(8) 0.0055(7)
C10 0.0398(10) 0.0279(8) 0.0370(10) -0.0089(7) 0.0024(8) -0.0005(7)
C11 0.0231(7) 0.0290(8) 0.0327(9) -0.0057(7) 0.0032(7) 0.0033(6)
C12 0.0246(8) 0.0322(8) 0.0379(9) -0.0004(7) 0.0052(7) 0.0029(7)
C13 0.0252(8) 0.0374(9) 0.0346(9) 0.0003(7) 0.0015(7) 0.0054(7)
C14 0.0279(8) 0.0391(9) 0.0309(9) -0.0042(7) 0.0019(7) 0.0065(7)
C15 0.0365(10) 0.0522(12) 0.0356(10) 0.0017(9) 0.0013(8) 0.0055(9)
C16 0.0509(12) 0.0537(13) 0.0504(12) 0.0176(10) 0.0052(10) 0.0054(10)
C17 0.0510(12) 0.0363(10) 0.0621(14) 0.0097(10) 0.0046(11) 0.0019(9)
C18 0.0434(11) 0.0328(9) 0.0502(11) -0.0017(8) 0.0081(9) 0.0026(8)
C19 0.0520(12) 0.0375(10) 0.0379(10) -0.0129(8) 0.0082(9) -0.0139(9)
C20 0.078(2) 0.0667(18) 0.090(2) 0.0197(16) -0.0046(17) -0.0008(15)

loop_
_atom_type_symbol
_atom_type_description
_atom_type_scat_dispersion_real
_atom_type_scat_dispersion_imag
_atom_type_scat_source
C C 0.0033 0.0016 'International Tables Vol C Tables 4.2.6.8 and 6.1.1.4'
H H 0.0000 0.0000 'International Tables Vol C Tables 4.2.6.8 and 6.1.1.4'
N N 0.0061 0.0033 'International Tables Vol C Tables 4.2.6.8 and 6.1.1.4'
O O 0.0106 0.0060 'International Tables Vol C Tables 4.2.6.8 and 6.1.1.4'
Cl Cl 0.1484 0.1585 'International Tables Vol C Tables 4.2.6.8 and 6.1.1.4'

loop_
_geom_angle_atom_site_label_1
_geom_angle_atom_site_label_2
_geom_angle_atom_site_label_3
_geom_angle
_geom_angle_site_symmetry_1
_geom_angle_site_symmetry_3
_geom_angle_publ_flag
C6 N1 C7 107.59(15) . . ?
C6 N1 H1A 125.3(16) . . ?
C7 N1 H1A 122.5(16) . . ?
C11 N2 C14 123.50(15) . . ?
C11 N2 C10 120.20(15) . . ?
C14 N2 C10 116.28(14) . . ?
C11 N3 C12 121.13(14) . . ?
C11 N3 C19 121.12(15) . . ?
C12 N3 C19 117.22(15) . . ?
C20 O2 H2B 115(2) . . ?
C2 C1 C6 117.58(17) . . ?
C2 C1 H1B 121.2 . . ?
C6 C1 H1B 121.2 . . ?
C1 C2 C3 121.79(18) . . ?
C1 C2 H2A 119.1 . . ?
C3 C2 H2A 119.1 . . ?
C4 C3 C2 121.20(18) . . ?
C4 C3 H3A 119.4 . . ?
C2 C3 H3A 119.4 . . ?
C3 C4 C5 118.59(17) . . ?
C3 C4 H4A 120.7 . . ?
C5 C4 H4A 120.7 . . ?
C4 C5 C6 119.52(17) . . ?
C4 C5 C8 133.92(17) . . ?
C6 C5 C8 106.53(15) . . ?
N1 C6 C1 129.50(17) . . ?
N1 C6 C5 109.11(15) . . ?
C1 C6 C5 121.30(17) . . ?
C8 C7 N1 110.06(16) . . ?
C8 C7 C11 121.22(15) . . ?
N1 C7 C11 128.06(16) . . ?
C7 C8 C5 106.66(15) . . ?
C7 C8 C9 120.21(16) . . ?
C5 C8 C9 133.12(16) . . ?
C8 C9 C10 108.24(14) . . ?
C8 C9 H9A 110.0 . . ?
C10 C9 H9A 110.0 . . ?
C8 C9 H9B 110.0 . . ?
C10 C9 H9B 110.0 . . ?
H9A C9 H9B 108.4 . . ?
N2 C10 C9 112.03(14) . . ?
N2 C10 H10A 109.2 . . ?
C9 C10 H10A 109.2 . . ?
N2 C10 H10B 109.2 . . ?
C9 C10 H10B 109.2 . . ?
H10A C10 H10B 107.9 . . ?
N3 C11 N2 120.15(15) . . ?
N3 C11 C7 123.84(15) . . ?
N2 C11 C7 115.94(15) . . ?
C13 C12 C18 119.89(17) . . ?
C13 C12 N3 119.26(16) . . ?
C18 C12 N3 120.85(17) . . ?
C12 C13 C15 119.99(17) . . ?
C12 C13 C14 120.58(16) . . ?
C15 C13 C14 119.42(17) . . ?
O1 C14 N2 120.26(17) . . ?
O1 C14 C13 124.96(17) . . ?
N2 C14 C13 114.74(15) . . ?
C16 C15 C13 119.9(2) . . ?
C16 C15 H15A 120.0 . . ?
C13 C15 H15A 120.0 . . ?
C15 C16 C17 119.5(2) . . ?
C15 C16 H16A 120.2 . . ?
C17 C16 H16A 120.2 . . ?
C18 C17 C16 121.8(2) . . ?
C18 C17 H17A 119.1 . . ?
C16 C17 H17A 119.1 . . ?
C17 C18 C12 118.75(19) . . ?
C17 C18 H18A 120.6 . . ?
C12 C18 H18A 120.6 . . ?
N3 C19 H19A 109.5 . . ?
N3 C19 H19B 109.5 . . ?
H19A C19 H19B 109.5 . . ?
N3 C19 H19C 109.5 . . ?
H19A C19 H19C 109.5 . . ?
H19B C19 H19C 109.5 . . ?
O2 C20 H20A 109.5 . . ?
O2 C20 H20B 109.5 . . ?
H20A C20 H20B 109.5 . . ?
O2 C20 H20C 109.5 . . ?
H20A C20 H20C 109.5 . . ?
H20B C20 H20C 109.5 . . ?

loop_
_geom_bond_atom_site_label_1
_geom_bond_atom_site_label_2
_geom_bond_distance
_geom_bond_site_symmetry_2
_geom_bond_publ_flag
N1 C6 1.368(2) . ?
N1 C7 1.385(2) . ?
N1 H1A 0.85(2) . ?
N2 C11 1.366(2) . ?
N2 C14 1.414(2) . ?
N2 C10 1.493(2) . ?
N3 C11 1.339(2) . ?
N3 C12 1.406(2) . ?
N3 C19 1.484(2) . ?
O1 C14 1.209(2) . ?
O2 C20 1.396(4) . ?
O2 H2B 0.90(4) . ?
C1 C2 1.372(3) . ?
C1 C6 1.405(3) . ?
C1 H1B 0.9300 . ?
C2 C3 1.408(3) . ?
C2 H2A 0.9300 . ?
C3 C4 1.371(3) . ?
C3 H3A 0.9300 . ?
C4 C5 1.411(3) . ?
C4 H4A 0.9300 . ?
C5 C6 1.416(2) . ?
C5 C8 1.421(3) . ?
C7 C8 1.384(2) . ?
C7 C11 1.437(2) . ?
C8 C9 1.487(2) . ?
C9 C10 1.513(3) . ?
C9 H9A 0.9700 . ?
C9 H9B 0.9700 . ?
C10 H10A 0.9700 . ?
C10 H10B 0.9700 . ?
C12 C13 1.390(2) . ?
C12 C18 1.404(3) . ?
C13 C15 1.397(3) . ?
C13 C14 1.459(3) . ?
C15 C16 1.373(3) . ?
C15 H15A 0.9300 . ?
C16 C17 1.390(3) . ?
C16 H16A 0.9300 . ?
C17 C18 1.369(3) . ?
C17 H17A 0.9300 . ?
C18 H18A 0.9300 . ?
C19 H19A 0.9600 . ?
C19 H19B 0.9600 . ?
C19 H19C 0.9600 . ?
C20 H20A 0.9600 . ?
C20 H20B 0.9600 . ?
C20 H20C 0.9600 . ?

loop_
_geom_hbond_atom_site_label_D
_geom_hbond_atom_site_label_H
_geom_hbond_atom_site_label_A
_geom_hbond_distance_DH
_geom_hbond_distance_HA
_geom_hbond_distance_DA
_geom_hbond_angle_DHA
_geom_hbond_site_symmetry_A
O2 H2B Cl1 0.90(4) 2.21(4) 3.082(2) 162(3) .
N1 H1A Cl1 0.85(2) 2.35(2) 3.1990(16) 175(2) 4_565
